data_7719782
loop_
_publ_author_name
'Borkar, Reema L.'
'Putta, Chandra Lekha'
'Platto, Merlin'
'Beniwal, Nitisha'
'Banoth, Bharati'
'Mehata, Abhishesh Kumar'
'Ramasamy, Shanmugam'
'Rengan, Aravind Kumar'

_publ_section_title
;
 Re(I)-quinolinate-pyridyl complexes with disubstituted benzimidazole
 pharmacophores as anticancer agents.
;
_journal_issue 47
_journal_name_full 'Dalton transactions (Cambridge, England : 2003)'
_journal_page_first 17531
_journal_page_last 17545
_journal_paper_doi 10.1039/d5dt01577d
_journal_volume 54
_journal_year 2025
_chemical_formula_moiety '2(C26 H19 N4 O4 Re), C7 H8'
_chemical_formula_sum 'C59 H46 N8 O8 Re2'
_chemical_formula_weight 1367.44
_space_group_crystal_system triclinic
_space_group_IT_number 2
_space_group_name_Hall '-P 1'
_space_group_name_H-M_alt 'P -1'
_atom_sites_solution_hydrogens mixed
_audit_creation_method SHELXL-2018/3
_audit_update_record
;
2025-05-14 deposited with the CCDC.	2025-10-29 downloaded from the CCDC.
;
_cell_angle_alpha 87.588(9)
_cell_angle_beta 89.061(10)
_cell_angle_gamma 84.671(9)
_cell_formula_units_Z 1
_cell_length_a 9.561(3)
_cell_length_b 9.643(2)
_cell_length_c 14.547(4)
_cell_measurement_reflns_used 9656
_cell_measurement_temperature 294(2)
_cell_measurement_theta_max 27.49
_cell_measurement_theta_min 2.50
_cell_volume 1334.1(6)
_computing_cell_refinement 'Bruker SAINT'
_computing_data_collection 'Bruker APEX2'
_computing_data_reduction 'Bruker SAINT'
_computing_molecular_graphics 'Bruker SHELXTL'
_computing_publication_material 'Bruker SHELXTL'
_computing_structure_refinement 'SHELXL-2018/3 (Sheldrick, 2018)'
_computing_structure_solution 'SHELXS-97 (Sheldrick 2008)'
_diffrn_ambient_temperature 294(2)
_diffrn_measured_fraction_theta_full 1.000
_diffrn_measured_fraction_theta_max 0.998
_diffrn_measurement_device_type 'Bruker APEX-II CCD'
_diffrn_measurement_method '\f and \w scans'
_diffrn_radiation_type MoK\a
_diffrn_radiation_wavelength 0.71073
_diffrn_reflns_av_R_equivalents 0.0447
_diffrn_reflns_av_unetI/netI 0.0200
_diffrn_reflns_Laue_measured_fraction_full 1.000
_diffrn_reflns_Laue_measured_fraction_max 0.998
_diffrn_reflns_limit_h_max 12
_diffrn_reflns_limit_h_min -12
_diffrn_reflns_limit_k_max 12
_diffrn_reflns_limit_k_min -12
_diffrn_reflns_limit_l_max 18
_diffrn_reflns_limit_l_min -18
_diffrn_reflns_number 48657
_diffrn_reflns_point_group_measured_fraction_full 1.000
_diffrn_reflns_point_group_measured_fraction_max 0.998
_diffrn_reflns_theta_full 25.242
_diffrn_reflns_theta_max 27.490
_diffrn_reflns_theta_min 1.401
_exptl_absorpt_coefficient_mu 4.596
_exptl_absorpt_correction_T_max 0.770
_exptl_absorpt_correction_T_min 0.682
_exptl_absorpt_correction_type multi-scan
_exptl_absorpt_process_details SADABS
_exptl_crystal_colour yellow
_exptl_crystal_density_diffrn 1.702
_exptl_crystal_description block
_exptl_crystal_F_000 670
_exptl_crystal_size_max 0.090
_exptl_crystal_size_mid 0.070
_exptl_crystal_size_min 0.060
_refine_diff_density_max 1.297
_refine_diff_density_min -1.020
_refine_diff_density_rms 0.193
_refine_ls_extinction_method none
_refine_ls_goodness_of_fit_ref 1.213
_refine_ls_hydrogen_treatment mixed
_refine_ls_matrix_type full
_refine_ls_number_parameters 348
_refine_ls_number_reflns 6118
_refine_ls_number_restraints 6
_refine_ls_restrained_S_all 1.215
_refine_ls_R_factor_all 0.0283
_refine_ls_R_factor_gt 0.0276
_refine_ls_shift/su_max 0.002
_refine_ls_shift/su_mean 0.000
_refine_ls_structure_factor_coef Fsqd
_refine_ls_weighting_details 'w=1/[\s^2^(Fo^2^)+(0.0458P)^2^+1.0059P] where P=(Fo^2^+2Fc^2^)/3'
_refine_ls_weighting_scheme calc
_refine_ls_wR_factor_gt 0.0764
_refine_ls_wR_factor_ref 0.0769
_reflns_Friedel_coverage 0.000
_reflns_number_gt 5937
_reflns_number_total 6118
_reflns_threshold_expression 'I > 2\s(I)'
_cod_data_source_file d5dt01577d2.cif
_cod_data_source_block MS211_Re-Me
_cod_depositor_comments 'Adding full bibliography for 7719780--7719784.cif.'
_cod_original_cell_volume 1334.2(6)
_cod_database_code 7719782
_shelx_shelxl_version_number 2018/3
_shelx_space_group_comment
;
The symmetry employed for this shelxl refinement is uniquely defined
by the following loop, which should always be used as a source of
symmetry information in preference to the above space-group names.
They are only intended as comments.
;
_shelx_estimated_absorpt_t_min 0.682
_shelx_estimated_absorpt_t_max 0.770

loop_
_space_group_symop_operation_xyz
'x, y, z'
'-x, -y, -z'

loop_
_atom_site_label
_atom_site_type_symbol
_atom_site_fract_x
_atom_site_fract_y
_atom_site_fract_z
_atom_site_U_iso_or_equiv
_atom_site_adp_type
_atom_site_occupancy
_atom_site_site_symmetry_order
_atom_site_calc_flag
_atom_site_refinement_flags_posn
_atom_site_refinement_flags_adp
_atom_site_refinement_flags_occupancy
_atom_site_disorder_assembly
_atom_site_disorder_group
C2 C -0.0621(4) 0.8744(4) 0.3194(3) 0.0420(8) Uani 1 1 d . . . . .
C3 C 0.1086(5) 0.8444(4) 0.1686(3) 0.0464(9) Uani 1 1 d . . . . .
C1 C -0.1585(4) 0.8149(4) 0.1536(3) 0.0399(8) Uani 1 1 d . . . . .
C13 C 0.1136(4) 0.6037(4) 0.4165(2) 0.0394(7) Uani 1 1 d . . . . .
H13 H 0.029891 0.646268 0.439656 0.047 Uiso 1 1 calc R U . . .
C14 C 0.1987(4) 0.5188(4) 0.4756(2) 0.0384(7) Uani 1 1 d . . . . .
H14 H 0.171627 0.504923 0.536714 0.046 Uiso 1 1 calc R U . . .
C15 C 0.3248(3) 0.4544(4) 0.4431(2) 0.0320(6) Uani 1 1 d . . . . .
C16 C 0.3633(4) 0.4867(4) 0.3522(2) 0.0382(7) Uani 1 1 d . . . . .
H16 H 0.449595 0.450763 0.328656 0.046 Uiso 1 1 calc R U . . .
C17 C 0.2727(4) 0.5722(4) 0.2977(2) 0.0400(7) Uani 1 1 d . . . . .
H17 H 0.300216 0.592762 0.237441 0.048 Uiso 1 1 calc R U . . .
C18 C 0.4103(3) 0.3499(4) 0.4986(2) 0.0335(6) Uani 1 1 d . . . . .
C20 C 0.4677(4) 0.1967(4) 0.6119(3) 0.0371(7) Uani 1 1 d . . . . .
C19 C 0.5651(4) 0.1832(4) 0.5383(2) 0.0366(7) Uani 1 1 d . . . . .
C24 C 0.6774(4) 0.0788(4) 0.5445(3) 0.0473(9) Uani 1 1 d . . . . .
H24 H 0.744247 0.070286 0.497461 0.057 Uiso 1 1 calc R U . . .
C23 C 0.6878(4) -0.0106(4) 0.6206(3) 0.0485(9) Uani 1 1 d . . . . .
C22 C 0.5876(5) 0.0029(4) 0.6934(3) 0.0499(9) Uani 1 1 d . . . . .
C21 C 0.4785(4) 0.1074(5) 0.6897(3) 0.0480(9) Uani 1 1 d . . . . .
H21 H 0.413933 0.117864 0.737934 0.058 Uiso 1 1 calc R U . . .
C10 C 0.1236(4) 0.5182(4) 0.0907(2) 0.0381(7) Uani 1 1 d . . . . .
H10 H 0.175167 0.590371 0.069278 0.046 Uiso 1 1 calc R U . . .
C11 C 0.1474(4) 0.3879(5) 0.0506(3) 0.0463(9) Uani 1 1 d . . . . .
H11 H 0.215820 0.373841 0.004939 0.056 Uiso 1 1 calc R U . . .
C12 C 0.0695(5) 0.2823(4) 0.0790(3) 0.0464(9) Uani 1 1 d . . . . .
H12 H 0.083782 0.196306 0.052109 0.056 Uiso 1 1 calc R U . . .
C8 C -0.0329(4) 0.3035(4) 0.1493(2) 0.0380(7) Uani 1 1 d . . . . .
C9 C -0.0466(3) 0.4359(3) 0.1890(2) 0.0293(6) Uani 1 1 d . . . . .
C4 C -0.1422(3) 0.4651(3) 0.2640(2) 0.0313(6) Uani 1 1 d . . . . .
C5 C -0.2240(4) 0.3598(4) 0.2947(3) 0.0402(7) Uani 1 1 d . . . . .
H5 H -0.287348 0.375748 0.343163 0.048 Uiso 1 1 calc R U . . .
C6 C -0.2122(5) 0.2310(4) 0.2539(3) 0.0502(9) Uani 1 1 d . . . . .
H6 H -0.268924 0.163000 0.275480 0.060 Uiso 1 1 calc R U . . .
C7 C -0.1196(5) 0.2015(4) 0.1830(3) 0.0502(9) Uani 1 1 d . . . . .
H7 H -0.113842 0.114570 0.157185 0.060 Uiso 1 1 calc R U . . .
C26 C 0.5946(8) -0.1016(6) 0.7740(5) 0.0704(15) Uani 1 1 d . . . . .
C25 C 0.8060(6) -0.1267(5) 0.6264(5) 0.0699(14) Uani 1 1 d . . . . .
H25A H 0.798296 -0.179346 0.683481 0.105 Uiso 1 1 calc R U . . .
H25B H 0.799956 -0.186842 0.576024 0.105 Uiso 1 1 calc R U . . .
H25C H 0.894655 -0.087275 0.623552 0.105 Uiso 1 1 calc R U . . .
N4 N 0.0300(3) 0.5421(3) 0.15835(18) 0.0305(5) Uani 1 1 d . . . . .
N3 N 0.1454(3) 0.6279(3) 0.3272(2) 0.0334(6) Uani 1 1 d . . . . .
N1 N 0.3715(3) 0.3057(4) 0.5848(2) 0.0382(6) Uani 1 1 d . . . . .
N2 N 0.5269(3) 0.2808(3) 0.4678(2) 0.0387(6) Uani 1 1 d . . . . .
O4 O -0.1463(3) 0.5891(3) 0.30061(17) 0.0351(5) Uani 1 1 d . . . . .
O1 O -0.2422(4) 0.8710(4) 0.1050(2) 0.0601(8) Uani 1 1 d . . . . .
O3 O 0.1793(5) 0.9130(4) 0.1244(3) 0.0791(12) Uani 1 1 d . . . . .
O2 O -0.0919(4) 0.9550(4) 0.3741(3) 0.0674(10) Uani 1 1 d . . . . .
Re1 Re -0.01531(2) 0.73099(2) 0.23383(2) 0.03046(6) Uani 1 1 d . . . . .
C28 C 0.4594(14) 0.5043(12) -0.0684(6) 0.097(4) Uiso 0.5 1 d G . P A -1
H28 H 0.433637 0.478138 -0.126069 0.116 Uiso 0.5 1 calc R U P A -1
C29 C 0.5211(13) 0.4049(8) -0.0059(7) 0.099(4) Uiso 0.5 1 d G . P A -1
H29 H 0.536563 0.312253 -0.021755 0.118 Uiso 0.5 1 calc R U P A -1
C27 C 0.5596(10) 0.4439(9) 0.0804(6) 0.071(3) Uiso 0.5 1 d G . P A -1
H27 H 0.600853 0.377444 0.122184 0.085 Uiso 0.5 1 calc R U P A -1
C30 C 0.5364(10) 0.5824(10) 0.1041(6) 0.087(4) Uiso 0.5 1 d DG . P A -1
H30 H 0.562218 0.608520 0.161810 0.104 Uiso 0.5 1 calc R U P A -1
C31 C 0.4748(11) 0.6818(7) 0.0416(8) 0.109(5) Uiso 0.5 1 d DG . P A -1
C32 C 0.4363(12) 0.6427(10) -0.0446(7) 0.116(6) Uiso 0.5 1 d DG . P A -1
H32 H 0.395002 0.709218 -0.086442 0.139 Uiso 0.5 1 calc R U P A -1
C33 C 0.451(2) 0.823(2) 0.0654(17) 0.42(4) Uiso 0.5 1 d D . P . .
H33A H 0.483389 0.832130 0.126776 0.628 Uiso 0.5 1 calc R U P A .
H33B H 0.501533 0.879570 0.023206 0.628 Uiso 0.5 1 calc R U P . .
H33C H 0.352535 0.851818 0.062403 0.628 Uiso 0.5 1 calc R U P . .
H1 H 0.313(6) 0.330(6) 0.615(4) 0.065(17) Uiso 1 1 d . . . . .
H52 H 0.567(10) -0.214(9) 0.781(6) 0.13(3) Uiso 1 1 d . . . . .
H51 H 0.534(7) -0.070(7) 0.816(5) 0.07(2) Uiso 1 1 d . . . . .
H26 H 0.681(9) -0.091(8) 0.796(6) 0.10(3) Uiso 1 1 d . . . . .

loop_
_atom_site_aniso_label
_atom_site_aniso_U_11
_atom_site_aniso_U_22
_atom_site_aniso_U_33
_atom_site_aniso_U_23
_atom_site_aniso_U_13
_atom_site_aniso_U_12
C2 0.051(2) 0.0373(18) 0.0372(18) -0.0033(14) 0.0039(15) -0.0020(15)
C3 0.049(2) 0.041(2) 0.050(2) -0.0011(16) 0.0042(17) -0.0079(16)
C1 0.0447(19) 0.0404(18) 0.0341(17) -0.0047(14) 0.0043(14) -0.0010(15)
C13 0.0351(16) 0.052(2) 0.0296(16) -0.0078(14) 0.0035(13) 0.0031(14)
C14 0.0371(17) 0.051(2) 0.0262(15) -0.0036(13) 0.0023(12) 0.0000(14)
C15 0.0298(14) 0.0393(16) 0.0281(15) -0.0051(12) 0.0005(11) -0.0077(12)
C16 0.0308(15) 0.050(2) 0.0339(17) -0.0030(14) 0.0057(12) -0.0036(14)
C17 0.0340(16) 0.056(2) 0.0305(16) 0.0004(14) 0.0062(13) -0.0071(15)
C18 0.0291(14) 0.0393(17) 0.0324(15) -0.0040(13) 0.0008(12) -0.0042(12)
C20 0.0311(15) 0.0419(18) 0.0383(17) -0.0036(14) -0.0008(13) -0.0034(13)
C19 0.0310(15) 0.0405(18) 0.0385(17) -0.0049(14) -0.0014(13) -0.0024(13)
C24 0.0372(18) 0.050(2) 0.054(2) -0.0122(17) 0.0023(16) 0.0034(16)
C23 0.044(2) 0.0377(19) 0.064(3) -0.0062(17) -0.0122(18) -0.0018(15)
C22 0.054(2) 0.043(2) 0.054(2) 0.0036(17) -0.0155(18) -0.0084(17)
C21 0.047(2) 0.055(2) 0.041(2) 0.0027(17) 0.0008(16) -0.0048(17)
C10 0.0376(17) 0.0463(19) 0.0300(16) -0.0027(14) 0.0058(13) -0.0023(14)
C11 0.047(2) 0.057(2) 0.0333(18) -0.0121(16) 0.0065(14) 0.0069(17)
C12 0.058(2) 0.0379(18) 0.042(2) -0.0116(15) 0.0014(17) 0.0046(16)
C8 0.0442(18) 0.0330(16) 0.0363(17) -0.0031(13) -0.0036(14) 0.0003(13)
C9 0.0294(14) 0.0317(15) 0.0262(14) -0.0004(11) -0.0023(11) -0.0004(11)
C4 0.0285(14) 0.0363(16) 0.0284(14) 0.0011(12) 0.0001(11) -0.0012(12)
C5 0.0341(16) 0.048(2) 0.0382(18) 0.0066(15) 0.0022(13) -0.0077(14)
C6 0.050(2) 0.041(2) 0.060(3) 0.0100(17) -0.0044(18) -0.0145(16)
C7 0.063(3) 0.0308(17) 0.058(2) -0.0044(16) -0.0035(19) -0.0077(16)
C26 0.077(4) 0.059(3) 0.074(4) 0.017(3) -0.015(3) -0.007(3)
C25 0.060(3) 0.045(2) 0.103(4) -0.007(2) -0.018(3) 0.009(2)
N4 0.0298(12) 0.0371(14) 0.0242(12) -0.0021(10) 0.0013(10) -0.0008(10)
N3 0.0333(14) 0.0397(15) 0.0274(13) -0.0037(11) 0.0010(10) -0.0032(11)
N1 0.0324(14) 0.0479(17) 0.0328(15) -0.0026(12) 0.0052(11) 0.0028(12)
N2 0.0334(14) 0.0482(17) 0.0345(14) -0.0047(12) 0.0057(11) -0.0037(12)
O4 0.0349(12) 0.0384(13) 0.0319(12) -0.0038(9) 0.0093(9) -0.0029(10)
O1 0.0603(19) 0.067(2) 0.0492(17) 0.0014(15) -0.0123(14) 0.0132(16)
O3 0.087(3) 0.065(2) 0.088(3) 0.0099(19) 0.028(2) -0.031(2)
O2 0.090(3) 0.0523(19) 0.059(2) -0.0221(16) 0.0144(18) 0.0023(18)
Re1 0.03364(8) 0.02975(8) 0.02794(8) -0.00272(5) 0.00339(5) -0.00255(5)

loop_
_atom_type_symbol
_atom_type_description
_atom_type_scat_dispersion_real
_atom_type_scat_dispersion_imag
_atom_type_scat_source
C C 0.0033 0.0016 'International Tables Vol C Tables 4.2.6.8 and 6.1.1.4'
H H 0.0000 0.0000 'International Tables Vol C Tables 4.2.6.8 and 6.1.1.4'
N N 0.0061 0.0033 'International Tables Vol C Tables 4.2.6.8 and 6.1.1.4'
O O 0.0106 0.0060 'International Tables Vol C Tables 4.2.6.8 and 6.1.1.4'
Re Re -1.0185 7.2310 'International Tables Vol C Tables 4.2.6.8 and 6.1.1.4'

loop_
_geom_angle_atom_site_label_1
_geom_angle_atom_site_label_2
_geom_angle_atom_site_label_3
_geom_angle
_geom_angle_site_symmetry_1
_geom_angle_site_symmetry_3
_geom_angle_publ_flag
O2 C2 Re1 176.4(4) . . ?
O3 C3 Re1 176.0(4) . . ?
O1 C1 Re1 177.0(4) . . ?
N3 C13 C14 123.5(3) . . ?
C13 C14 C15 119.6(3) . . ?
C14 C15 C16 117.2(3) . . ?
C14 C15 C18 122.1(3) . . ?
C16 C15 C18 120.5(3) . . ?
C17 C16 C15 119.5(3) . . ?
N3 C17 C16 123.5(3) . . ?
N2 C18 N1 113.3(3) . . ?
N2 C18 C15 123.6(3) . . ?
N1 C18 C15 122.9(3) . . ?
N1 C20 C21 133.3(4) . . ?
N1 C20 C19 105.0(3) . . ?
C21 C20 C19 121.7(3) . . ?
N2 C19 C24 130.8(3) . . ?
N2 C19 C20 110.1(3) . . ?
C24 C19 C20 119.1(4) . . ?
C23 C24 C19 119.5(4) . . ?
C24 C23 C22 120.6(4) . . ?
C24 C23 C25 119.9(5) . . ?
C22 C23 C25 119.4(4) . . ?
C21 C22 C23 120.7(4) . . ?
C21 C22 C26 119.0(5) . . ?
C23 C22 C26 120.3(5) . . ?
C22 C21 C20 118.3(4) . . ?
N4 C10 C11 122.4(4) . . ?
C12 C11 C10 119.6(3) . . ?
C11 C12 C8 120.0(3) . . ?
C7 C8 C12 124.4(4) . . ?
C7 C8 C9 118.5(3) . . ?
C12 C8 C9 117.0(3) . . ?
N4 C9 C8 122.3(3) . . ?
N4 C9 C4 116.5(3) . . ?
C8 C9 C4 121.2(3) . . ?
O4 C4 C5 124.1(3) . . ?
O4 C4 C9 118.4(3) . . ?
C5 C4 C9 117.5(3) . . ?
C4 C5 C6 120.9(4) . . ?
C7 C6 C5 121.9(4) . . ?
C6 C7 C8 119.8(4) . . ?
C10 N4 C9 118.6(3) . . ?
C10 N4 Re1 128.2(3) . . ?
C9 N4 Re1 113.1(2) . . ?
C13 N3 C17 116.4(3) . . ?
C13 N3 Re1 120.0(2) . . ?
C17 N3 Re1 123.2(2) . . ?
C18 N1 C20 107.1(3) . . ?
C18 N2 C19 104.4(3) . . ?
C4 O4 Re1 115.0(2) . . ?
C3 Re1 C1 86.32(18) . . ?
C3 Re1 C2 90.90(18) . . ?
C1 Re1 C2 89.63(17) . . ?
C3 Re1 O4 175.11(13) . . ?
C1 Re1 O4 94.84(14) . . ?
C2 Re1 O4 93.86(14) . . ?
C3 Re1 N4 98.36(15) . . ?
C1 Re1 N4 96.25(13) . . ?
C2 Re1 N4 169.31(14) . . ?
O4 Re1 N4 76.79(10) . . ?
C3 Re1 N3 95.53(16) . . ?
C1 Re1 N3 177.98(13) . . ?
C2 Re1 N3 91.14(14) . . ?
O4 Re1 N3 83.25(11) . . ?
N4 Re1 N3 82.70(11) . . ?
C29 C28 C32 120.0 . . ?
C27 C29 C28 120.0 . . ?
C29 C27 C30 120.0 . . ?
C27 C30 C31 120.0 . . ?
C32 C31 C30 120.0 . . ?
C32 C31 C33 119.8(8) . . ?
C30 C31 C33 120.2(8) . . ?
C31 C32 C28 120.0 . . ?

loop_
_geom_bond_atom_site_label_1
_geom_bond_atom_site_label_2
_geom_bond_distance
_geom_bond_site_symmetry_2
_geom_bond_publ_flag
C2 O2 1.150(5) . ?
C2 Re1 1.916(4) . ?
C3 O3 1.158(5) . ?
C3 Re1 1.901(4) . ?
C1 O1 1.157(5) . ?
C1 Re1 1.913(4) . ?
C13 N3 1.344(4) . ?
C13 C14 1.382(5) . ?
C14 C15 1.389(5) . ?
C15 C16 1.398(5) . ?
C15 C18 1.461(5) . ?
C16 C17 1.376(5) . ?
C17 N3 1.354(5) . ?
C18 N2 1.325(4) . ?
C18 N1 1.364(5) . ?
C20 N1 1.380(5) . ?
C20 C21 1.391(5) . ?
C20 C19 1.410(5) . ?
C19 N2 1.393(5) . ?
C19 C24 1.403(5) . ?
C24 C23 1.373(6) . ?
C23 C22 1.418(7) . ?
C23 C25 1.515(6) . ?
C22 C21 1.381(6) . ?
C22 C26 1.512(7) . ?
C10 N4 1.332(4) . ?
C10 C11 1.405(5) . ?
C11 C12 1.363(6) . ?
C12 C8 1.412(5) . ?
C8 C7 1.411(6) . ?
C8 C9 1.418(5) . ?
C9 N4 1.369(4) . ?
C9 C4 1.431(4) . ?
C4 O4 1.326(4) . ?
C4 C5 1.393(5) . ?
C5 C6 1.394(6) . ?
C6 C7 1.370(7) . ?
N4 Re1 2.172(3) . ?
N3 Re1 2.206(3) . ?
O4 Re1 2.134(3) . ?
C28 C29 1.3900 . ?
C28 C32 1.3900 . ?
C29 C27 1.3900 . ?
C27 C30 1.3900 . ?
C30 C31 1.3900 . ?
C31 C32 1.3900 . ?
C31 C33 1.41(2) . ?
